data_7120467
loop_
_publ_author_name
'Shi, Min'
'Wei, Yin'
'Yu, Liu-Zhu'

_publ_section_title
;
 Copper-catalyzed trifluoromethylazidation and rearrangement of
 aniline-linked 1,7-enynes: access to CF3-substituted azaspirocyclic
 dihydroquinolin-2-ones and furoindolines
;
_journal_name_full 'Chem. Commun.'
_journal_paper_doi 10.1039/C7CC04748G
_journal_year 2017
_chemical_formula_sum 'C26 H27 F3 N2 O3 S'
_chemical_formula_weight 504.55
_chemical_name_systematic
; 
 ? 
;
_space_group_crystal_system monoclinic
_space_group_IT_number 14
_space_group_name_Hall '-P 2yn'
_space_group_name_H-M_alt 'P 1 21/n 1'
_symmetry_space_group_name_Hall '-P 2yn'
_symmetry_space_group_name_H-M 'P 1 21/n 1'
_atom_sites_solution_hydrogens mixed
_audit_creation_method SHELXL-2013
_audit_update_record
;
2017-05-24 deposited with the CCDC.
2017-07-17 downloaded from the CCDC.
;
_cell_angle_alpha 90
_cell_angle_beta 95.677(2)
_cell_angle_gamma 90
_cell_formula_units_Z 4
_cell_length_a 11.6099(13)
_cell_length_b 10.1840(11)
_cell_length_c 20.888(2)
_cell_measurement_reflns_used 3892
_cell_measurement_temperature 293(2)
_cell_measurement_theta_max 50.692
_cell_measurement_theta_min 4.454
_cell_volume 2457.6(4)
_computing_cell_refinement 'Bruker SMART'
_computing_data_collection 'Bruker SMART'
_computing_data_reduction 'Bruker SHELXTL'
_computing_molecular_graphics 'Bruker SHELXTL'
_computing_publication_material 'Bruker SHELXTL'
_computing_structure_refinement 'SHELXL-2013 (Sheldrick, 2013)'
_computing_structure_solution 'Bruker SHELXTL'
_diffrn_ambient_temperature 293(2)
_diffrn_measured_fraction_theta_full 1.000
_diffrn_measured_fraction_theta_max 1.000
_diffrn_measurement_device_type 'CCD area detector'
_diffrn_measurement_method 'phi and omega scans'
_diffrn_radiation_type MoK\a
_diffrn_radiation_wavelength 0.71073
_diffrn_reflns_av_R_equivalents 0.0321
_diffrn_reflns_av_unetI/netI 0.0326
_diffrn_reflns_Laue_measured_fraction_full 1.000
_diffrn_reflns_Laue_measured_fraction_max 1.000
_diffrn_reflns_limit_h_max 13
_diffrn_reflns_limit_h_min -14
_diffrn_reflns_limit_k_max 12
_diffrn_reflns_limit_k_min -11
_diffrn_reflns_limit_l_max 25
_diffrn_reflns_limit_l_min -22
_diffrn_reflns_number 13880
_diffrn_reflns_point_group_measured_fraction_full 1.000
_diffrn_reflns_point_group_measured_fraction_max 1.000
_diffrn_reflns_theta_full 25.242
_diffrn_reflns_theta_max 25.497
_diffrn_reflns_theta_min 1.930
_exptl_absorpt_coefficient_mu 0.185
_exptl_absorpt_correction_T_max 0.7456
_exptl_absorpt_correction_T_min 0.6705
_exptl_absorpt_correction_type multi-scan
_exptl_absorpt_process_details sadabs
_exptl_crystal_colour colorless
_exptl_crystal_density_diffrn 1.364
_exptl_crystal_description prismatic
_exptl_crystal_F_000 1056
_exptl_crystal_size_max 0.200
_exptl_crystal_size_mid 0.160
_exptl_crystal_size_min 0.120
_refine_diff_density_max 0.318
_refine_diff_density_min -0.188
_refine_diff_density_rms 0.044
_refine_ls_extinction_method none
_refine_ls_goodness_of_fit_ref 1.011
_refine_ls_hydrogen_treatment mixed
_refine_ls_matrix_type full
_refine_ls_number_parameters 327
_refine_ls_number_reflns 4577
_refine_ls_number_restraints 0
_refine_ls_restrained_S_all 1.011
_refine_ls_R_factor_all 0.0588
_refine_ls_R_factor_gt 0.0467
_refine_ls_shift/su_max 0.005
_refine_ls_shift/su_mean 0.000
_refine_ls_structure_factor_coef Fsqd
_refine_ls_weighting_details 'w=1/[\s^2^(Fo^2^)+(0.0714P)^2^+0.4894P] where P=(Fo^2^+2Fc^2^)/3'
_refine_ls_weighting_scheme calc
_refine_ls_wR_factor_gt 0.1187
_refine_ls_wR_factor_ref 0.1272
_reflns_Friedel_coverage 0.000
_reflns_number_gt 3673
_reflns_number_total 4577
_reflns_threshold_expression 'I > 2\s(I)'
_cod_data_source_file c7cc04748g2.cif
_cod_data_source_block cd17302
_cod_original_cell_volume 2457.6(5)
_cod_database_code 7120467
_shelx_space_group_comment
; 
The symmetry employed for this shelxl refinement is uniquely defined 
by the following loop, which should always be used as a source of 
symmetry information in preference to the above space-group names. 
They are only intended as comments. 
;
_shelx_estimated_absorpt_t_min 0.964
_shelx_estimated_absorpt_t_max 0.978
_shelxl_version_number 2013-4

loop_
_space_group_symop_operation_xyz
'x, y, z'
'-x+1/2, y+1/2, -z+1/2'
'-x, -y, -z'
'x-1/2, -y-1/2, z-1/2'

loop_
_atom_site_label
_atom_site_type_symbol
_atom_site_fract_x
_atom_site_fract_y
_atom_site_fract_z
_atom_site_U_iso_or_equiv
_atom_site_adp_type
_atom_site_occupancy
_atom_site_site_symmetry_order
_atom_site_calc_flag
_atom_site_refinement_flags_posn
_atom_site_refinement_flags_adp
S1 S 0.75871(4) -0.09209(5) 0.09865(2) 0.04573(17) Uani 1 1 d . .
F1 F 0.46980(12) 0.38746(17) -0.12797(8) 0.0861(5) Uani 1 1 d . .
F2 F 0.59340(13) 0.43993(14) -0.19101(7) 0.0782(4) Uani 1 1 d . .
F3 F 0.47758(16) 0.28370(16) -0.21570(8) 0.0970(6) Uani 1 1 d . .
N1 N 0.86318(16) 0.16089(18) -0.11284(8) 0.0481(4) Uani 1 1 d . .
N2 N 0.75877(15) 0.04749(18) 0.06263(8) 0.0521(5) Uani 1 1 d . .
O1 O 0.56827(12) 0.13446(16) -0.01064(8) 0.0634(4) Uani 1 1 d . .
H1A H 0.5017 0.1309 -0.0278 0.095 Uiso 1 1 calc R U
O2 O 0.65618(13) -0.15587(15) 0.07005(7) 0.0586(4) Uani 1 1 d . .
O3 O 0.86672(13) -0.15586(15) 0.09644(7) 0.0585(4) Uani 1 1 d . .
C1 C 0.81276(16) 0.04670(19) -0.08399(9) 0.0422(4) Uani 1 1 d . .
H1C H 0.8713 -0.0039 -0.0575 0.051 Uiso 1 1 calc R U
C2 C 0.79776(15) 0.18197(17) -0.05691(9) 0.0371(4) Uani 1 1 d . .
C3 C 0.87140(15) 0.20227(18) 0.00637(9) 0.0382(4) Uani 1 1 d . .
C4 C 0.96649(17) 0.28577(19) 0.00880(10) 0.0463(5) Uani 1 1 d . .
H4 H 0.9803 0.3326 -0.0279 0.056 Uiso 1 1 calc R U
C5 C 1.04061(17) 0.3013(2) 0.06368(11) 0.0524(5) Uani 1 1 d . .
H5 H 1.1044 0.3566 0.0636 0.063 Uiso 1 1 calc R U
C6 C 1.02059(18) 0.2356(2) 0.11838(11) 0.0544(5) Uani 1 1 d . .
H6 H 1.0703 0.2467 0.1557 0.065 Uiso 1 1 calc R U
C7 C 0.92711(18) 0.1532(2) 0.11826(10) 0.0529(5) Uani 1 1 d . .
H7 H 0.9129 0.1093 0.1557 0.063 Uiso 1 1 calc R U
C8 C 0.85379(16) 0.13492(19) 0.06256(9) 0.0422(4) Uani 1 1 d . .
C9 C 0.73330(17) -0.04071(19) -0.12545(10) 0.0441(5) Uani 1 1 d . .
C10 C 0.73517(19) -0.0423(2) -0.19123(11) 0.0547(5) Uani 1 1 d . .
H10 H 0.7780 0.0204 -0.2109 0.066 Uiso 1 1 calc R U
C11 C 0.6738(2) -0.1363(3) -0.22837(12) 0.0651(6) Uani 1 1 d . .
H11 H 0.6746 -0.1358 -0.2728 0.078 Uiso 1 1 calc R U
C12 C 0.6123(2) -0.2299(2) -0.19962(14) 0.0667(7) Uani 1 1 d . .
H12 H 0.5730 -0.2946 -0.2244 0.080 Uiso 1 1 calc R U
C13 C 0.6085(2) -0.2286(2) -0.13446(13) 0.0644(6) Uani 1 1 d . .
H13 H 0.5650 -0.2911 -0.1151 0.077 Uiso 1 1 calc R U
C14 C 0.66913(19) -0.1347(2) -0.09728(11) 0.0545(5) Uani 1 1 d . .
H14 H 0.6667 -0.1348 -0.0529 0.065 Uiso 1 1 calc R U
C15 C 0.69183(16) 0.27432(18) -0.07043(9) 0.0408(4) Uani 1 1 d . .
C16 C 0.7379(2) 0.4155(2) -0.06968(12) 0.0571(6) Uani 1 1 d . .
H16A H 0.6741 0.4757 -0.0753 0.086 Uiso 1 1 calc R U
H16B H 0.7862 0.4267 -0.1040 0.086 Uiso 1 1 calc R U
H16C H 0.7823 0.4324 -0.0293 0.086 Uiso 1 1 calc R U
C17 C 0.61232(18) 0.2633(2) -0.01687(11) 0.0528(5) Uani 1 1 d . .
H17A H 0.6547 0.2890 0.0235 0.063 Uiso 1 1 calc R U
H17B H 0.5481 0.3237 -0.0255 0.063 Uiso 1 1 calc R U
C18 C 0.62576(18) 0.23915(19) -0.13550(10) 0.0465(5) Uani 1 1 d . .
H18A H 0.6826 0.2200 -0.1653 0.056 Uiso 1 1 calc R U
H18B H 0.5835 0.1585 -0.1298 0.056 Uiso 1 1 calc R U
C19 C 0.5426(2) 0.3363(2) -0.16696(11) 0.0577(6) Uani 1 1 d . .
C20 C 0.74023(16) -0.06217(19) 0.17933(10) 0.0445(5) Uani 1 1 d . .
C21 C 0.6486(2) 0.0102(2) 0.19584(12) 0.0631(6) Uani 1 1 d . .
H21 H 0.5962 0.0464 0.1641 0.076 Uiso 1 1 calc R U
C22 C 0.6345(2) 0.0292(2) 0.25965(13) 0.0690(7) Uani 1 1 d . .
H22 H 0.5719 0.0787 0.2704 0.083 Uiso 1 1 calc R U
C23 C 0.7096(2) -0.0222(2) 0.30807(11) 0.0572(6) Uani 1 1 d . .
C24 C 0.7989(2) -0.0961(3) 0.29001(12) 0.0717(7) Uani 1 1 d . .
H24 H 0.8501 -0.1341 0.3217 0.086 Uiso 1 1 calc R U
C25 C 0.8157(2) -0.1164(2) 0.22669(11) 0.0645(6) Uani 1 1 d . .
H25 H 0.8778 -0.1666 0.2160 0.077 Uiso 1 1 calc R U
C26 C 0.6952(3) 0.0029(3) 0.37726(13) 0.0838(8) Uani 1 1 d . .
H26A H 0.6767 -0.0779 0.3976 0.126 Uiso 1 1 calc R U
H26B H 0.6337 0.0649 0.3804 0.126 Uiso 1 1 calc R U
H26C H 0.7659 0.0378 0.3983 0.126 Uiso 1 1 calc R U
H2A H 0.690(2) 0.062(2) 0.0343(11) 0.058(6) Uiso 1 1 d . .
H2B H 0.932(2) 0.161(2) -0.1015(11) 0.054(7) Uiso 1 1 d . .

loop_
_atom_site_aniso_label
_atom_site_aniso_U_11
_atom_site_aniso_U_22
_atom_site_aniso_U_33
_atom_site_aniso_U_23
_atom_site_aniso_U_13
_atom_site_aniso_U_12
S1 0.0353(3) 0.0499(3) 0.0504(3) 0.0078(2) -0.0033(2) -0.0074(2)
F1 0.0597(9) 0.1054(12) 0.0941(11) 0.0345(9) 0.0122(8) 0.0309(8)
F2 0.0818(10) 0.0652(8) 0.0871(10) 0.0359(7) 0.0050(8) -0.0010(7)
F3 0.1013(13) 0.0853(11) 0.0923(12) 0.0151(9) -0.0511(10) -0.0020(9)
N1 0.0342(10) 0.0632(11) 0.0473(10) -0.0053(8) 0.0062(8) -0.0087(8)
N2 0.0396(10) 0.0629(11) 0.0509(10) 0.0174(8) -0.0108(8) -0.0168(8)
O1 0.0326(8) 0.0774(11) 0.0792(11) 0.0253(9) -0.0004(7) -0.0104(7)
O2 0.0493(9) 0.0616(9) 0.0617(9) 0.0132(7) -0.0103(7) -0.0211(7)
O3 0.0449(8) 0.0618(9) 0.0689(10) -0.0026(8) 0.0063(7) 0.0025(7)
C1 0.0341(10) 0.0452(11) 0.0468(11) -0.0039(9) 0.0005(8) 0.0004(8)
C2 0.0312(9) 0.0409(10) 0.0393(10) 0.0012(8) 0.0036(7) -0.0084(8)
C3 0.0305(9) 0.0387(9) 0.0451(11) -0.0037(8) 0.0022(8) -0.0026(8)
C4 0.0385(11) 0.0461(11) 0.0548(12) -0.0029(9) 0.0069(9) -0.0091(9)
C5 0.0364(11) 0.0464(11) 0.0731(15) -0.0096(10) -0.0010(10) -0.0116(9)
C6 0.0441(12) 0.0553(13) 0.0597(13) -0.0080(10) -0.0148(10) -0.0058(10)
C7 0.0491(12) 0.0595(13) 0.0477(12) 0.0028(10) -0.0070(9) -0.0086(10)
C8 0.0346(10) 0.0442(10) 0.0467(11) 0.0004(8) -0.0015(8) -0.0075(8)
C9 0.0380(11) 0.0428(10) 0.0501(12) -0.0077(9) -0.0023(8) 0.0056(8)
C10 0.0493(13) 0.0599(13) 0.0543(13) -0.0116(10) 0.0028(10) -0.0005(10)
C11 0.0595(15) 0.0763(16) 0.0573(14) -0.0232(12) -0.0049(11) 0.0062(13)
C12 0.0572(15) 0.0530(14) 0.0848(18) -0.0236(13) -0.0188(13) 0.0029(11)
C13 0.0628(15) 0.0474(13) 0.0795(18) -0.0050(11) -0.0101(12) -0.0082(11)
C14 0.0541(13) 0.0503(12) 0.0574(13) -0.0029(10) -0.0034(10) -0.0040(10)
C15 0.0381(10) 0.0362(10) 0.0476(11) 0.0023(8) 0.0011(8) -0.0032(8)
C16 0.0596(14) 0.0410(11) 0.0688(15) 0.0021(10) -0.0030(11) -0.0082(10)
C17 0.0402(11) 0.0609(13) 0.0574(13) 0.0026(10) 0.0056(9) 0.0077(10)
C18 0.0457(11) 0.0426(11) 0.0496(11) 0.0062(9) -0.0034(9) -0.0039(9)
C19 0.0555(14) 0.0550(13) 0.0606(14) 0.0151(11) -0.0045(11) 0.0009(11)
C20 0.0353(10) 0.0430(10) 0.0545(12) 0.0115(9) 0.0015(9) -0.0014(8)
C21 0.0524(14) 0.0692(15) 0.0665(15) 0.0142(12) -0.0001(11) 0.0182(11)
C22 0.0633(16) 0.0667(15) 0.0795(18) 0.0016(13) 0.0193(13) 0.0144(12)
C23 0.0644(15) 0.0482(12) 0.0596(14) 0.0063(10) 0.0089(11) -0.0122(11)
C24 0.0779(18) 0.0779(17) 0.0557(15) 0.0134(12) -0.0118(12) 0.0146(14)
C25 0.0569(14) 0.0776(16) 0.0567(14) 0.0072(12) -0.0055(11) 0.0241(12)
C26 0.109(2) 0.0784(18) 0.0667(16) -0.0028(14) 0.0224(16) -0.0203(17)

loop_
_atom_type_symbol
_atom_type_description
_atom_type_scat_dispersion_real
_atom_type_scat_dispersion_imag
_atom_type_scat_source
C C 0.0033 0.0016 'International Tables Vol C Tables 4.2.6.8 and 6.1.1.4'
H H 0.0000 0.0000 'International Tables Vol C Tables 4.2.6.8 and 6.1.1.4'
N N 0.0061 0.0033 'International Tables Vol C Tables 4.2.6.8 and 6.1.1.4'
O O 0.0106 0.0060 'International Tables Vol C Tables 4.2.6.8 and 6.1.1.4'
F F 0.0171 0.0103 'International Tables Vol C Tables 4.2.6.8 and 6.1.1.4'
S S 0.1246 0.1234 'International Tables Vol C Tables 4.2.6.8 and 6.1.1.4'

loop_
_geom_angle_atom_site_label_1
_geom_angle_atom_site_label_2
_geom_angle_atom_site_label_3
_geom_angle
O3 S1 O2 118.68(10)
O3 S1 N2 110.39(9)
O2 S1 N2 104.14(9)
O3 S1 C20 107.75(9)
O2 S1 C20 107.76(9)
N2 S1 C20 107.63(10)
C1 N1 C2 61.86(12)
C1 N1 H2B 107.8(16)
C2 N1 H2B 109.9(16)
C8 N2 S1 126.29(15)
C8 N2 H2A 120.0(13)
S1 N2 H2A 113.0(13)
C17 O1 H1A 109.5
N1 C1 C9 119.02(17)
N1 C1 C2 59.46(12)
C9 C1 C2 132.43(17)
N1 C1 H1C 111.6
C9 C1 H1C 111.6
C2 C1 H1C 111.6
N1 C2 C1 58.68(12)
N1 C2 C3 114.93(15)
C1 C2 C3 112.09(15)
N1 C2 C15 113.96(16)
C1 C2 C15 127.24(16)
C3 C2 C15 116.40(15)
C4 C3 C8 116.93(17)
C4 C3 C2 119.52(17)
C8 C3 C2 123.43(16)
C5 C4 C3 122.1(2)
C5 C4 H4 119.0
C3 C4 H4 119.0
C6 C5 C4 119.89(19)
C6 C5 H5 120.1
C4 C5 H5 120.1
C5 C6 C7 119.9(2)
C5 C6 H6 120.0
C7 C6 H6 120.0
C6 C7 C8 120.3(2)
C6 C7 H7 119.9
C8 C7 H7 119.9
C7 C8 C3 120.88(17)
C7 C8 N2 119.81(18)
C3 C8 N2 119.31(16)
C10 C9 C14 118.69(19)
C10 C9 C1 121.02(19)
C14 C9 C1 119.62(18)
C9 C10 C11 120.6(2)
C9 C10 H10 119.7
C11 C10 H10 119.7
C12 C11 C10 119.9(2)
C12 C11 H11 120.0
C10 C11 H11 120.0
C11 C12 C13 120.1(2)
C11 C12 H12 119.9
C13 C12 H12 119.9
C12 C13 C14 120.2(2)
C12 C13 H13 119.9
C14 C13 H13 119.9
C13 C14 C9 120.5(2)
C13 C14 H14 119.8
C9 C14 H14 119.8
C17 C15 C16 107.33(17)
C17 C15 C18 110.30(17)
C16 C15 C18 111.78(16)
C17 C15 C2 110.40(15)
C16 C15 C2 107.27(15)
C18 C15 C2 109.71(15)
C15 C16 H16A 109.5
C15 C16 H16B 109.5
H16A C16 H16B 109.5
C15 C16 H16C 109.5
H16A C16 H16C 109.5
H16B C16 H16C 109.5
O1 C17 C15 112.68(17)
O1 C17 H17A 109.1
C15 C17 H17A 109.1
O1 C17 H17B 109.1
C15 C17 H17B 109.1
H17A C17 H17B 107.8
C19 C18 C15 118.75(18)
C19 C18 H18A 107.6
C15 C18 H18A 107.6
C19 C18 H18B 107.6
C15 C18 H18B 107.6
H18A C18 H18B 107.1
F3 C19 F2 105.75(19)
F3 C19 F1 106.3(2)
F2 C19 F1 104.54(19)
F3 C19 C18 111.57(19)
F2 C19 C18 113.68(19)
F1 C19 C18 114.32(19)
C21 C20 C25 119.5(2)
C21 C20 S1 120.71(17)
C25 C20 S1 119.70(17)
C20 C21 C22 119.5(2)
C20 C21 H21 120.3
C22 C21 H21 120.3
C23 C22 C21 122.3(2)
C23 C22 H22 118.9
C21 C22 H22 118.9
C24 C23 C22 116.8(2)
C24 C23 C26 121.5(2)
C22 C23 C26 121.6(2)
C23 C24 C25 122.3(2)
C23 C24 H24 118.9
C25 C24 H24 118.9
C20 C25 C24 119.6(2)
C20 C25 H25 120.2
C24 C25 H25 120.2
C23 C26 H26A 109.5
C23 C26 H26B 109.5
H26A C26 H26B 109.5
C23 C26 H26C 109.5
H26A C26 H26C 109.5
H26B C26 H26C 109.5

loop_
_geom_bond_atom_site_label_1
_geom_bond_atom_site_label_2
_geom_bond_distance
S1 O3 1.4170(15)
S1 O2 1.4335(15)
S1 N2 1.6084(18)
S1 C20 1.747(2)
F1 C19 1.337(3)
F2 C19 1.331(3)
F3 C19 1.320(3)
N1 C1 1.459(3)
N1 C2 1.471(2)
N1 H2B 0.81(2)
N2 C8 1.418(2)
N2 H2A 0.96(2)
O1 C17 1.419(3)
O1 H1A 0.8200
C1 C9 1.495(3)
C1 C2 1.506(3)
C1 H1C 0.9800
C2 C3 1.516(2)
C2 C15 1.552(3)
C3 C4 1.390(3)
C3 C8 1.392(3)
C4 C5 1.373(3)
C4 H4 0.9300
C5 C6 1.364(3)
C5 H5 0.9300
C6 C7 1.372(3)
C6 H6 0.9300
C7 C8 1.385(3)
C7 H7 0.9300
C9 C10 1.376(3)
C9 C14 1.380(3)
C10 C11 1.385(3)
C10 H10 0.9300
C11 C12 1.365(4)
C11 H11 0.9300
C12 C13 1.366(4)
C12 H12 0.9300
C13 C14 1.380(3)
C13 H13 0.9300
C14 H14 0.9300
C15 C17 1.524(3)
C15 C16 1.534(3)
C15 C18 1.536(3)
C16 H16A 0.9600
C16 H16B 0.9600
C16 H16C 0.9600
C17 H17A 0.9700
C17 H17B 0.9700
C18 C19 1.489(3)
C18 H18A 0.9700
C18 H18B 0.9700
C20 C21 1.366(3)
C20 C25 1.371(3)
C21 C22 1.372(3)
C21 H21 0.9300
C22 C23 1.372(3)
C22 H22 0.9300
C23 C24 1.364(3)
C23 C26 1.493(3)
C24 C25 1.372(3)
C24 H24 0.9300
C25 H25 0.9300
C26 H26A 0.9600
C26 H26B 0.9600
C26 H26C 0.9600

loop_
_geom_torsion_atom_site_label_1
_geom_torsion_atom_site_label_2
_geom_torsion_atom_site_label_3
_geom_torsion_atom_site_label_4
_geom_torsion
O3 S1 N2 C8 -36.2(2)
O2 S1 N2 C8 -164.62(18)
C20 S1 N2 C8 81.16(19)
C2 N1 C1 C9 124.64(19)
C1 N1 C2 C3 101.69(17)
C1 N1 C2 C15 -120.31(17)
C9 C1 C2 N1 -102.9(2)
N1 C1 C2 C3 -106.59(17)
C9 C1 C2 C3 150.5(2)
N1 C1 C2 C15 97.7(2)
C9 C1 C2 C15 -5.2(3)
N1 C2 C3 C4 44.8(2)
C1 C2 C3 C4 109.34(19)
C15 C2 C3 C4 -92.1(2)
N1 C2 C3 C8 -130.96(19)
C1 C2 C3 C8 -66.4(2)
C15 C2 C3 C8 92.1(2)
C8 C3 C4 C5 0.4(3)
C2 C3 C4 C5 -175.66(18)
C3 C4 C5 C6 -1.3(3)
C4 C5 C6 C7 0.6(3)
C5 C6 C7 C8 0.9(3)
C6 C7 C8 C3 -1.8(3)
C6 C7 C8 N2 178.7(2)
C4 C3 C8 C7 1.2(3)
C2 C3 C8 C7 177.04(19)
C4 C3 C8 N2 -179.40(18)
C2 C3 C8 N2 -3.5(3)
S1 N2 C8 C7 -39.4(3)
S1 N2 C8 C3 141.12(17)
N1 C1 C9 C10 21.0(3)
C2 C1 C9 C10 94.7(3)
N1 C1 C9 C14 -168.53(18)
C2 C1 C9 C14 -94.8(3)
C14 C9 C10 C11 0.0(3)
C1 C9 C10 C11 170.6(2)
C9 C10 C11 C12 -1.1(3)
C10 C11 C12 C13 1.8(4)
C11 C12 C13 C14 -1.6(4)
C12 C13 C14 C9 0.5(3)
C10 C9 C14 C13 0.3(3)
C1 C9 C14 C13 -170.47(19)
N1 C2 C15 C17 165.45(16)
C1 C2 C15 C17 97.6(2)
C3 C2 C15 C17 -57.2(2)
N1 C2 C15 C16 -77.91(19)
C1 C2 C15 C16 -145.78(19)
C3 C2 C15 C16 59.4(2)
N1 C2 C15 C18 43.7(2)
C1 C2 C15 C18 -24.2(2)
C3 C2 C15 C18 -178.96(15)
C16 C15 C17 O1 -177.15(17)
C18 C15 C17 O1 60.9(2)
C2 C15 C17 O1 -60.5(2)
C17 C15 C18 C19 75.4(2)
C16 C15 C18 C19 -43.9(3)
C2 C15 C18 C19 -162.77(17)
C15 C18 C19 F3 -168.30(19)
C15 C18 C19 F2 72.2(3)
C15 C18 C19 F1 -47.7(3)
O3 S1 C20 C21 173.43(18)
O2 S1 C20 C21 -57.4(2)
N2 S1 C20 C21 54.4(2)
O3 S1 C20 C25 -9.3(2)
O2 S1 C20 C25 119.86(19)
N2 S1 C20 C25 -128.36(19)
C25 C20 C21 C22 1.0(4)
S1 C20 C21 C22 178.26(19)
C20 C21 C22 C23 0.0(4)
C21 C22 C23 C24 -1.2(4)
C21 C22 C23 C26 178.0(2)
C22 C23 C24 C25 1.5(4)
C26 C23 C24 C25 -177.7(2)
C21 C20 C25 C24 -0.7(4)
S1 C20 C25 C24 -178.0(2)
C23 C24 C25 C20 -0.6(4)
